data_7229593
loop_
_publ_author_name
'Uematsu, K.'
'Noguchi, K.'
'Nakano, K.'

_publ_section_title
;
 Synthesis and properties of [7]helicene and [7]helicene-like compounds
 with a cyclopenta[1,2-b:4,3-b']dithiophene or
 dithieno[2,3-b:3',2'-d]heterole skeleton.
;
_journal_issue 5
_journal_name_full 'Physical chemistry chemical physics : PCCP'
_journal_page_first 3286
_journal_page_last 3295
_journal_paper_doi 10.1039/c7cp06342c
_journal_volume 20
_journal_year 2018
_chemical_formula_moiety 'C30 H17 O P S2'
_chemical_formula_sum 'C30 H17 O P S2'
_chemical_formula_weight 488.52
_space_group_crystal_system monoclinic
_space_group_IT_number 14
_space_group_name_Hall '-P 2yn'
_space_group_name_H-M_alt 'P 1 21/n 1'
_symmetry_space_group_name_Hall '-P 2yn'
_symmetry_space_group_name_H-M 'P 1 21/n 1'
_atom_sites_solution_hydrogens geom
_audit_update_record
;
2017-09-14 deposited with the CCDC.
2017-11-07 downloaded from the CCDC.
;
_cell_angle_alpha 90
_cell_angle_beta 104.4257(7)
_cell_angle_gamma 90
_cell_formula_units_Z 4
_cell_length_a 12.0140(2)
_cell_length_b 9.11776(17)
_cell_length_c 21.2612(4)
_cell_measurement_reflns_used 37085
_cell_measurement_temperature 193(2)
_cell_measurement_theta_max 68.25
_cell_measurement_theta_min 3.80
_cell_volume 2255.54(7)
_computing_cell_refinement 'RAPID AUTO'
_computing_data_collection 'RAPID AUTO (Rigaku, ????)'
_computing_data_reduction 'RAPID AUTO'
_computing_structure_refinement 'SHELXL-2014 (Sheldrick, 2014)'
_computing_structure_solution 'Il Milione (Burla, et al., 2007)'
_diffrn_ambient_temperature 193(2)
_diffrn_detector_area_resol_mean 10.000
_diffrn_measured_fraction_theta_full 1.000
_diffrn_measured_fraction_theta_max 1.000
_diffrn_measurement_device_type 'Rigaku R-AXIS RAPID'
_diffrn_measurement_method \w
_diffrn_radiation_type CuK\a
_diffrn_radiation_wavelength 1.54187
_diffrn_reflns_av_R_equivalents 0.0337
_diffrn_reflns_av_unetI/netI 0.0152
_diffrn_reflns_Laue_measured_fraction_full 1.000
_diffrn_reflns_Laue_measured_fraction_max 1.000
_diffrn_reflns_limit_h_max 14
_diffrn_reflns_limit_h_min -14
_diffrn_reflns_limit_k_max 10
_diffrn_reflns_limit_k_min -10
_diffrn_reflns_limit_l_max 25
_diffrn_reflns_limit_l_min -25
_diffrn_reflns_number 40480
_diffrn_reflns_point_group_measured_fraction_full 1.000
_diffrn_reflns_point_group_measured_fraction_max 1.000
_diffrn_reflns_theta_full 67.687
_diffrn_reflns_theta_max 68.249
_diffrn_reflns_theta_min 3.870
_diffrn_source 'Rotating anode'
_exptl_absorpt_coefficient_mu 2.985
_exptl_absorpt_correction_T_max 0.639
_exptl_absorpt_correction_T_min 0.220
_exptl_absorpt_correction_type numerical
_exptl_absorpt_process_details 'NUMABS (Rigaku, 1999)'
_exptl_crystal_colour green
_exptl_crystal_density_diffrn 1.439
_exptl_crystal_description block
_exptl_crystal_F_000 1008
_exptl_crystal_size_max 0.500
_exptl_crystal_size_mid 0.400
_exptl_crystal_size_min 0.150
_refine_diff_density_max 0.361
_refine_diff_density_min -0.254
_refine_diff_density_rms 0.054
_refine_ls_extinction_method none
_refine_ls_goodness_of_fit_ref 1.062
_refine_ls_hydrogen_treatment constr
_refine_ls_matrix_type full
_refine_ls_number_parameters 307
_refine_ls_number_reflns 4121
_refine_ls_number_restraints 0
_refine_ls_restrained_S_all 1.062
_refine_ls_R_factor_all 0.0352
_refine_ls_R_factor_gt 0.0344
_refine_ls_shift/su_max 0.001
_refine_ls_shift/su_mean 0.000
_refine_ls_structure_factor_coef Fsqd
_refine_ls_weighting_details 'w=1/[\s^2^(Fo^2^)+(0.0548P)^2^+1.1119P] where P=(Fo^2^+2Fc^2^)/3'
_refine_ls_weighting_scheme calc
_refine_ls_wR_factor_gt 0.0924
_refine_ls_wR_factor_ref 0.0931
_reflns_Friedel_coverage 0.000
_reflns_number_gt 3964
_reflns_number_total 4121
_reflns_threshold_expression 'I > 2\s(I)'
_cod_data_source_file c7cp06342c2.cif
_cod_data_source_block I_CCDC1
_cod_depositor_comments 'Adding full bibliography for 7229592--7229594.cif.'
_cod_database_code 7229593
_shelx_space_group_comment
;
The symmetry employed for this shelxl refinement is uniquely defined
by the following loop, which should always be used as a source of
symmetry information in preference to the above space-group names.
They are only intended as comments.
;
_shelx_estimated_absorpt_t_min 0.317
_shelx_estimated_absorpt_t_max 0.663
_shelxl_version_number 2014-3

loop_
_space_group_symop_operation_xyz
'x, y, z'
'-x+1/2, y+1/2, -z+1/2'
'-x, -y, -z'
'x-1/2, -y-1/2, z-1/2'

loop_
_atom_site_label
_atom_site_type_symbol
_atom_site_fract_x
_atom_site_fract_y
_atom_site_fract_z
_atom_site_U_iso_or_equiv
_atom_site_adp_type
_atom_site_occupancy
_atom_site_site_symmetry_order
_atom_site_calc_flag
_atom_site_refinement_flags_posn
_atom_site_refinement_flags_adp
S1 S 0.45725(3) -0.05005(5) 0.34625(2) 0.02987(12) Uani 1 1 d . .
S2 S 0.85572(3) 0.25506(4) 0.51475(2) 0.02686(12) Uani 1 1 d . .
P1 P 0.60179(3) 0.12797(5) 0.46814(2) 0.02540(12) Uani 1 1 d . .
O1 O 0.60462(10) 0.06996(14) 0.53338(5) 0.0324(3) Uani 1 1 d . .
C1 C 0.58205(13) 0.01612(18) 0.39604(8) 0.0263(3) Uani 1 1 d . .
C2 C 0.66774(13) 0.04177(17) 0.36420(8) 0.0237(3) Uani 1 1 d . .
C3 C 0.62874(13) 0.01564(17) 0.29531(8) 0.0246(3) Uani 1 1 d . .
C4 C 0.68119(14) 0.04312(17) 0.24221(8) 0.0255(3) Uani 1 1 d . .
C5 C 0.78314(14) 0.12366(18) 0.24858(8) 0.0273(3) Uani 1 1 d . .
H5 H 0.8192 0.1669 0.2892 0.033 Uiso 1 1 calc R U
C6 C 0.83149(16) 0.1407(2) 0.19677(9) 0.0336(4) Uani 1 1 d . .
H6 H 0.9017 0.1928 0.2024 0.040 Uiso 1 1 calc R U
C7 C 0.77835(17) 0.0821(2) 0.13601(9) 0.0385(4) Uani 1 1 d . .
H7 H 0.8135 0.0918 0.1008 0.046 Uiso 1 1 calc R U
C8 C 0.67519(17) 0.0104(2) 0.12740(8) 0.0362(4) Uani 1 1 d . .
H8 H 0.6382 -0.0268 0.0857 0.043 Uiso 1 1 calc R U
C9 C 0.62326(15) -0.00870(19) 0.17921(8) 0.0300(4) Uani 1 1 d . .
C10 C 0.51253(16) -0.0749(2) 0.16855(9) 0.0353(4) Uani 1 1 d . .
H10 H 0.4762 -0.1111 0.1266 0.042 Uiso 1 1 calc R U
C11 C 0.45809(15) -0.0873(2) 0.21693(9) 0.0343(4) Uani 1 1 d . .
H11 H 0.3827 -0.1269 0.2086 0.041 Uiso 1 1 calc R U
C12 C 0.51569(14) -0.04005(18) 0.28008(8) 0.0281(3) Uani 1 1 d . .
C13 C 0.74147(13) 0.18042(18) 0.45916(7) 0.0257(3) Uani 1 1 d . .
C14 C 0.77161(13) 0.10887(17) 0.40877(7) 0.0237(3) Uani 1 1 d . .
C15 C 0.89449(13) 0.10615(17) 0.41691(7) 0.0233(3) Uani 1 1 d . .
C16 C 0.96612(13) 0.02737(17) 0.38294(7) 0.0244(3) Uani 1 1 d . .
C17 C 0.92577(14) -0.08667(19) 0.33811(8) 0.0277(3) Uani 1 1 d . .
H17 H 0.8479 -0.1172 0.3301 0.033 Uiso 1 1 calc R U
C18 C 0.99804(15) -0.1540(2) 0.30598(9) 0.0332(4) Uani 1 1 d . .
H18 H 0.9697 -0.2308 0.2761 0.040 Uiso 1 1 calc R U
C19 C 1.11347(15) -0.1101(2) 0.31694(9) 0.0361(4) Uani 1 1 d . .
H19 H 1.1615 -0.1528 0.2925 0.043 Uiso 1 1 calc R U
C20 C 1.15633(14) -0.0060(2) 0.36277(9) 0.0330(4) Uani 1 1 d . .
H20 H 1.2350 0.0214 0.3710 0.040 Uiso 1 1 calc R U
C21 C 1.08511(13) 0.06161(19) 0.39814(8) 0.0275(3) Uani 1 1 d . .
C22 C 1.13430(14) 0.1552(2) 0.45162(8) 0.0307(4) Uani 1 1 d . .
H22 H 1.2142 0.1765 0.4612 0.037 Uiso 1 1 calc R U
C23 C 1.06963(14) 0.21440(19) 0.48919(8) 0.0294(4) Uani 1 1 d . .
H23 H 1.1041 0.2710 0.5265 0.035 Uiso 1 1 calc R U
C24 C 0.94948(13) 0.18962(18) 0.47136(8) 0.0252(3) Uani 1 1 d . .
C25 C 0.50112(13) 0.27617(19) 0.44231(8) 0.0280(3) Uani 1 1 d . .
C26 C 0.49535(17) 0.3500(2) 0.38415(9) 0.0401(4) Uani 1 1 d . .
H26 H 0.5447 0.3223 0.3576 0.048 Uiso 1 1 calc R U
C27 C 0.41779(19) 0.4637(2) 0.36501(10) 0.0466(5) Uani 1 1 d . .
H27 H 0.4142 0.5141 0.3254 0.056 Uiso 1 1 calc R U
C28 C 0.34543(17) 0.5039(2) 0.40364(10) 0.0433(5) Uani 1 1 d . .
H28 H 0.2921 0.5817 0.3904 0.052 Uiso 1 1 calc R U
C29 C 0.35074(16) 0.4316(2) 0.46101(10) 0.0386(4) Uani 1 1 d . .
H29 H 0.3008 0.4594 0.4873 0.046 Uiso 1 1 calc R U
C30 C 0.42877(14) 0.3177(2) 0.48089(9) 0.0320(4) Uani 1 1 d . .
H30 H 0.4325 0.2685 0.5208 0.038 Uiso 1 1 calc R U

loop_
_atom_site_aniso_label
_atom_site_aniso_U_11
_atom_site_aniso_U_22
_atom_site_aniso_U_33
_atom_site_aniso_U_23
_atom_site_aniso_U_13
_atom_site_aniso_U_12
S1 0.0199(2) 0.0398(2) 0.0306(2) -0.00537(17) 0.00755(16) -0.00422(16)
S2 0.0249(2) 0.0330(2) 0.0225(2) -0.00275(15) 0.00556(16) -0.00214(15)
P1 0.0203(2) 0.0340(2) 0.0231(2) -0.00147(16) 0.00761(16) -0.00019(15)
O1 0.0261(6) 0.0464(7) 0.0261(6) 0.0019(5) 0.0095(5) -0.0023(5)
C1 0.0209(7) 0.0315(8) 0.0268(8) -0.0017(6) 0.0067(6) -0.0017(6)
C2 0.0203(7) 0.0260(8) 0.0253(8) 0.0002(6) 0.0064(6) 0.0020(6)
C3 0.0227(8) 0.0252(8) 0.0255(8) -0.0022(6) 0.0050(6) 0.0017(6)
C4 0.0262(8) 0.0249(8) 0.0256(8) -0.0001(6) 0.0065(6) 0.0041(6)
C5 0.0284(8) 0.0267(8) 0.0265(8) 0.0010(6) 0.0062(7) 0.0018(6)
C6 0.0350(9) 0.0325(9) 0.0362(9) 0.0037(7) 0.0140(7) -0.0010(7)
C7 0.0508(11) 0.0398(10) 0.0301(9) 0.0015(8) 0.0200(8) 0.0021(9)
C8 0.0487(11) 0.0358(9) 0.0243(8) -0.0040(7) 0.0093(8) 0.0015(8)
C9 0.0340(9) 0.0276(8) 0.0275(8) -0.0018(6) 0.0064(7) 0.0022(7)
C10 0.0364(9) 0.0383(10) 0.0273(9) -0.0068(7) 0.0003(7) -0.0024(8)
C11 0.0254(8) 0.0411(10) 0.0336(9) -0.0063(8) 0.0018(7) -0.0041(7)
C12 0.0240(8) 0.0309(9) 0.0293(8) -0.0020(7) 0.0066(6) 0.0008(6)
C13 0.0217(7) 0.0313(8) 0.0240(8) 0.0000(6) 0.0056(6) -0.0006(6)
C14 0.0219(7) 0.0267(8) 0.0227(7) 0.0018(6) 0.0060(6) -0.0002(6)
C15 0.0207(7) 0.0266(8) 0.0223(7) 0.0033(6) 0.0048(6) -0.0014(6)
C16 0.0216(7) 0.0275(8) 0.0241(8) 0.0051(6) 0.0059(6) 0.0007(6)
C17 0.0239(8) 0.0304(8) 0.0291(8) 0.0014(7) 0.0072(6) -0.0001(7)
C18 0.0328(9) 0.0342(9) 0.0337(9) -0.0028(7) 0.0103(7) 0.0016(7)
C19 0.0317(9) 0.0441(10) 0.0368(10) 0.0019(8) 0.0167(8) 0.0075(8)
C20 0.0202(8) 0.0446(10) 0.0359(9) 0.0060(8) 0.0101(7) 0.0017(7)
C21 0.0221(8) 0.0320(9) 0.0286(8) 0.0070(7) 0.0064(6) 0.0015(6)
C22 0.0190(7) 0.0362(9) 0.0346(9) 0.0045(7) 0.0023(6) -0.0038(7)
C23 0.0249(8) 0.0335(9) 0.0268(8) 0.0007(7) 0.0008(6) -0.0044(7)
C24 0.0247(8) 0.0273(8) 0.0239(8) 0.0027(6) 0.0064(6) -0.0002(6)
C25 0.0221(8) 0.0335(9) 0.0280(8) -0.0039(7) 0.0059(6) -0.0005(7)
C26 0.0422(10) 0.0474(11) 0.0334(9) 0.0023(8) 0.0144(8) 0.0096(9)
C27 0.0532(12) 0.0491(12) 0.0375(10) 0.0079(9) 0.0115(9) 0.0109(10)
C28 0.0370(10) 0.0386(10) 0.0509(12) -0.0011(9) 0.0044(9) 0.0085(8)
C29 0.0319(9) 0.0383(10) 0.0496(11) -0.0058(8) 0.0178(8) 0.0006(8)
C30 0.0270(8) 0.0357(9) 0.0355(9) -0.0026(7) 0.0120(7) -0.0021(7)

loop_
_atom_type_symbol
_atom_type_description
_atom_type_scat_dispersion_real
_atom_type_scat_dispersion_imag
_atom_type_scat_source
C C 0.0181 0.0091 'International Tables Vol C Tables 4.2.6.8 and 6.1.1.4'
H H 0.0000 0.0000 'International Tables Vol C Tables 4.2.6.8 and 6.1.1.4'
O O 0.0492 0.0322 'International Tables Vol C Tables 4.2.6.8 and 6.1.1.4'
P P 0.2955 0.4335 'International Tables Vol C Tables 4.2.6.8 and 6.1.1.4'
S S 0.3331 0.5567 'International Tables Vol C Tables 4.2.6.8 and 6.1.1.4'

loop_
_geom_angle_atom_site_label_1
_geom_angle_atom_site_label_2
_geom_angle_atom_site_label_3
_geom_angle
C1 S1 C12 90.80(8)
C13 S2 C24 90.65(8)
O1 P1 C13 113.00(7)
O1 P1 C25 114.24(8)
C13 P1 C25 109.91(8)
O1 P1 C1 124.20(8)
C13 P1 C1 89.36(7)
C25 P1 C1 103.18(8)
C2 C1 S1 113.55(12)
C2 C1 P1 111.27(12)
S1 C1 P1 129.19(9)
C1 C2 C3 112.05(14)
C1 C2 C14 111.31(14)
C3 C2 C14 135.99(14)
C12 C3 C2 110.08(14)
C12 C3 C4 117.74(14)
C2 C3 C4 132.08(14)
C5 C4 C9 118.22(15)
C5 C4 C3 123.67(14)
C9 C4 C3 118.04(15)
C6 C5 C4 120.88(16)
C6 C5 H5 119.6
C4 C5 H5 119.6
C5 C6 C7 120.69(17)
C5 C6 H6 119.7
C7 C6 H6 119.7
C8 C7 C6 119.66(16)
C8 C7 H7 120.2
C6 C7 H7 120.2
C7 C8 C9 121.14(16)
C7 C8 H8 119.4
C9 C8 H8 119.4
C8 C9 C10 120.43(16)
C8 C9 C4 119.11(16)
C10 C9 C4 120.44(15)
C11 C10 C9 121.48(16)
C11 C10 H10 119.3
C9 C10 H10 119.3
C10 C11 C12 118.73(16)
C10 C11 H11 120.6
C12 C11 H11 120.6
C3 C12 C11 122.87(16)
C3 C12 S1 113.35(12)
C11 C12 S1 123.75(13)
C14 C13 S2 113.83(12)
C14 C13 P1 112.90(12)
S2 C13 P1 129.80(9)
C13 C14 C15 111.97(14)
C13 C14 C2 110.29(13)
C15 C14 C2 137.35(14)
C24 C15 C14 110.27(14)
C24 C15 C16 117.69(14)
C14 C15 C16 131.87(14)
C17 C16 C21 118.19(15)
C17 C16 C15 123.80(14)
C21 C16 C15 117.92(15)
C18 C17 C16 120.69(15)
C18 C17 H17 119.7
C16 C17 H17 119.7
C17 C18 C19 120.63(17)
C17 C18 H18 119.7
C19 C18 H18 119.7
C20 C19 C18 119.79(16)
C20 C19 H19 120.1
C18 C19 H19 120.1
C19 C20 C21 120.79(16)
C19 C20 H20 119.6
C21 C20 H20 119.6
C20 C21 C16 119.46(16)
C20 C21 C22 119.94(15)
C16 C21 C22 120.44(15)
C23 C22 C21 121.52(15)
C23 C22 H22 119.2
C21 C22 H22 119.2
C22 C23 C24 118.27(15)
C22 C23 H23 120.9
C24 C23 H23 120.9
C15 C24 C23 123.06(15)
C15 C24 S2 113.02(12)
C23 C24 S2 123.91(13)
C30 C25 C26 119.49(16)
C30 C25 P1 119.67(13)
C26 C25 P1 120.84(13)
C27 C26 C25 120.19(18)
C27 C26 H26 119.9
C25 C26 H26 119.9
C26 C27 C28 119.95(19)
C26 C27 H27 120.0
C28 C27 H27 120.0
C29 C28 C27 120.11(18)
C29 C28 H28 119.9
C27 C28 H28 119.9
C28 C29 C30 120.44(18)
C28 C29 H29 119.8
C30 C29 H29 119.8
C25 C30 C29 119.82(17)
C25 C30 H30 120.1
C29 C30 H30 120.1

loop_
_geom_bond_atom_site_label_1
_geom_bond_atom_site_label_2
_geom_bond_distance
S1 C1 1.7152(16)
S1 C12 1.7241(17)
S2 C13 1.7133(16)
S2 C24 1.7302(16)
P1 O1 1.4770(12)
P1 C13 1.8002(16)
P1 C25 1.8053(17)
P1 C1 1.8069(17)
C1 C2 1.386(2)
C2 C3 1.442(2)
C2 C14 1.497(2)
C3 C12 1.410(2)
C3 C4 1.445(2)
C4 C5 1.405(2)
C4 C9 1.427(2)
C5 C6 1.376(2)
C5 H5 0.9500
C6 C7 1.397(3)
C6 H6 0.9500
C7 C8 1.372(3)
C7 H7 0.9500
C8 C9 1.405(2)
C8 H8 0.9500
C9 C10 1.427(2)
C10 C11 1.354(3)
C10 H10 0.9500
C11 C12 1.416(2)
C11 H11 0.9500
C13 C14 1.378(2)
C14 C15 1.443(2)
C15 C24 1.405(2)
C15 C16 1.445(2)
C16 C17 1.412(2)
C16 C21 1.420(2)
C17 C18 1.376(2)
C17 H17 0.9500
C18 C19 1.406(2)
C18 H18 0.9500
C19 C20 1.366(3)
C19 H19 0.9500
C20 C21 1.413(2)
C20 H20 0.9500
C21 C22 1.426(2)
C22 C23 1.357(3)
C22 H22 0.9500
C23 C24 1.416(2)
C23 H23 0.9500
C25 C30 1.388(2)
C25 C26 1.394(3)
C26 C27 1.386(3)
C26 H26 0.9500
C27 C28 1.386(3)
C27 H27 0.9500
C28 C29 1.374(3)
C28 H28 0.9500
C29 C30 1.392(3)
C29 H29 0.9500
C30 H30 0.9500

loop_
_geom_torsion_atom_site_label_1
_geom_torsion_atom_site_label_2
_geom_torsion_atom_site_label_3
_geom_torsion_atom_site_label_4
_geom_torsion
C12 S1 C1 C2 -1.65(14)
C12 S1 C1 P1 148.32(13)
O1 P1 C1 C2 -127.51(12)
C13 P1 C1 C2 -9.81(13)
C25 P1 C1 C2 100.50(13)
O1 P1 C1 S1 81.98(14)
C13 P1 C1 S1 -160.32(13)
C25 P1 C1 S1 -50.01(14)
S1 C1 C2 C3 3.85(19)
P1 C1 C2 C3 -151.56(12)
S1 C1 C2 C14 176.11(11)
P1 C1 C2 C14 20.70(17)
C1 C2 C3 C12 -4.5(2)
C14 C2 C3 C12 -174.09(17)
C1 C2 C3 C4 171.79(16)
C14 C2 C3 C4 2.2(3)
C12 C3 C4 C5 167.35(15)
C2 C3 C4 C5 -8.7(3)
C12 C3 C4 C9 -9.6(2)
C2 C3 C4 C9 174.31(16)
C9 C4 C5 C6 -5.9(2)
C3 C4 C5 C6 177.17(16)
C4 C5 C6 C7 2.0(3)
C5 C6 C7 C8 1.9(3)
C6 C7 C8 C9 -1.8(3)
C7 C8 C9 C10 175.90(18)
C7 C8 C9 C4 -2.2(3)
C5 C4 C9 C8 5.9(2)
C3 C4 C9 C8 -176.98(15)
C5 C4 C9 C10 -172.18(16)
C3 C4 C9 C10 5.0(2)
C8 C9 C10 C11 -176.35(18)
C4 C9 C10 C11 1.7(3)
C9 C10 C11 C12 -3.3(3)
C2 C3 C12 C11 -174.74(16)
C4 C3 C12 C11 8.4(2)
C2 C3 C12 S1 3.30(18)
C4 C3 C12 S1 -173.58(12)
C10 C11 C12 C3 -1.8(3)
C10 C11 C12 S1 -179.67(14)
C1 S1 C12 C3 -1.04(13)
C1 S1 C12 C11 176.99(16)
C24 S2 C13 C14 -0.48(13)
C24 S2 C13 P1 156.70(13)
O1 P1 C13 C14 122.83(12)
C25 P1 C13 C14 -108.26(13)
C1 P1 C13 C14 -4.46(13)
O1 P1 C13 S2 -34.51(15)
C25 P1 C13 S2 94.40(13)
C1 P1 C13 S2 -161.80(13)
S2 C13 C14 C15 3.51(18)
P1 C13 C14 C15 -157.61(11)
S2 C13 C14 C2 177.59(11)
P1 C13 C14 C2 16.47(17)
C1 C2 C14 C13 -24.18(19)
C3 C2 C14 C13 145.48(18)
C1 C2 C14 C15 147.70(19)
C3 C2 C14 C15 -42.6(3)
C13 C14 C15 C24 -5.46(19)
C2 C14 C15 C24 -177.25(17)
C13 C14 C15 C16 169.54(16)
C2 C14 C15 C16 -2.2(3)
C24 C15 C16 C17 164.23(15)
C14 C15 C16 C17 -10.5(3)
C24 C15 C16 C21 -12.3(2)
C14 C15 C16 C21 172.95(16)
C21 C16 C17 C18 -5.5(2)
C15 C16 C17 C18 177.97(16)
C16 C17 C18 C19 -0.3(3)
C17 C18 C19 C20 4.0(3)
C18 C19 C20 C21 -1.9(3)
C19 C20 C21 C16 -4.0(3)
C19 C20 C21 C22 171.58(17)
C17 C16 C21 C20 7.5(2)
C15 C16 C21 C20 -175.71(15)
C17 C16 C21 C22 -168.00(15)
C15 C16 C21 C22 8.8(2)
C20 C21 C22 C23 -175.76(17)
C16 C21 C22 C23 -0.3(3)
C21 C22 C23 C24 -4.4(3)
C14 C15 C24 C23 -176.07(15)
C16 C15 C24 C23 8.1(2)
C14 C15 C24 S2 5.15(17)
C16 C15 C24 S2 -170.65(11)
C22 C23 C24 C15 0.3(3)
C22 C23 C24 S2 178.97(13)
C13 S2 C24 C15 -2.79(13)
C13 S2 C24 C23 178.45(15)
O1 P1 C25 C30 -4.96(17)
C13 P1 C25 C30 -133.19(14)
C1 P1 C25 C30 132.65(14)
O1 P1 C25 C26 174.79(14)
C13 P1 C25 C26 46.56(17)
C1 P1 C25 C26 -47.60(16)
C30 C25 C26 C27 -0.1(3)
P1 C25 C26 C27 -179.89(16)
C25 C26 C27 C28 -0.2(3)
C26 C27 C28 C29 0.2(3)
C27 C28 C29 C30 0.1(3)
C26 C25 C30 C29 0.5(3)
P1 C25 C30 C29 -179.76(14)
C28 C29 C30 C25 -0.5(3)
